data_7230970
loop_
_publ_author_name
'Sun, Jing'
'Zhang, Yu'
'Yan, Chao-Guo'

_publ_section_title
;
 Tandem four-component reaction for efficient synthesis of
 dihydrothiophene with substituted amino acid ethyl esters
;
_journal_issue 40
_journal_name_full 'RSC Advances'
_journal_page_first 22498
_journal_paper_doi 10.1039/C8RA03605E
_journal_volume 8
_journal_year 2018
_chemical_formula_moiety 'C18 H18 N4 O4 S'
_chemical_formula_sum 'C18 H18 N4 O4 S'
_chemical_formula_weight 386.42
_space_group_crystal_system triclinic
_space_group_IT_number 2
_space_group_name_Hall '-P 1'
_space_group_name_H-M_alt 'P -1'
_symmetry_space_group_name_Hall '-P 1'
_symmetry_space_group_name_H-M 'P -1'
_atom_sites_solution_hydrogens geom
_audit_creation_method SHELXL-2014/7
_audit_update_record
;
2018-02-14 deposited with the CCDC.
2018-06-13 downloaded from the CCDC.
;
_cell_angle_alpha 69.1600(15)
_cell_angle_beta 76.3073(18)
_cell_angle_gamma 84.3478(17)
_cell_formula_units_Z 2
_cell_length_a 6.3930(4)
_cell_length_b 12.5630(6)
_cell_length_c 13.1829(7)
_cell_measurement_reflns_used 4656
_cell_measurement_temperature 296(2)
_cell_measurement_theta_max 23.96
_cell_measurement_theta_min 2.81
_cell_volume 961.28(9)
_computing_cell_refinement 'Bruker SAINT'
_computing_data_collection 'Bruker APEX2'
_computing_data_reduction 'Bruker SAINT'
_computing_molecular_graphics 'Bruker SHELXTL'
_computing_publication_material 'Bruker SHELXTL'
_computing_structure_refinement 'SHELXL-2014/7 (Sheldrick, 2014)'
_computing_structure_solution 'SHELXS-97 (Sheldrick 2008)'
_diffrn_ambient_temperature 296(2)
_diffrn_measured_fraction_theta_full 0.996
_diffrn_measured_fraction_theta_max 0.995
_diffrn_measurement_device_type 'CCD area detector'
_diffrn_measurement_method 'phi and omega scans'
_diffrn_radiation_source 'fine-focus sealed tube'
_diffrn_radiation_type MoK\a
_diffrn_radiation_wavelength 0.71073
_diffrn_reflns_av_R_equivalents 0.0404
_diffrn_reflns_av_unetI/netI 0.0551
_diffrn_reflns_Laue_measured_fraction_full 0.996
_diffrn_reflns_Laue_measured_fraction_max 0.995
_diffrn_reflns_limit_h_max 8
_diffrn_reflns_limit_h_min -8
_diffrn_reflns_limit_k_max 15
_diffrn_reflns_limit_k_min -16
_diffrn_reflns_limit_l_max 17
_diffrn_reflns_limit_l_min -17
_diffrn_reflns_number 15143
_diffrn_reflns_point_group_measured_fraction_full 0.996
_diffrn_reflns_point_group_measured_fraction_max 0.995
_diffrn_reflns_theta_full 25.242
_diffrn_reflns_theta_max 27.499
_diffrn_reflns_theta_min 2.811
_exptl_absorpt_coefficient_mu 0.199
_exptl_absorpt_correction_T_max 0.961
_exptl_absorpt_correction_T_min 0.950
_exptl_absorpt_correction_type multi-scan
_exptl_absorpt_process_details sadabs
_exptl_crystal_colour yellow
_exptl_crystal_density_diffrn 1.335
_exptl_crystal_description block
_exptl_crystal_F_000 404
_exptl_crystal_size_max 0.260
_exptl_crystal_size_mid 0.240
_exptl_crystal_size_min 0.200
_refine_diff_density_max 0.657
_refine_diff_density_min -0.443
_refine_diff_density_rms 0.055
_refine_ls_extinction_method none
_refine_ls_goodness_of_fit_ref 1.021
_refine_ls_hydrogen_treatment constr
_refine_ls_matrix_type full
_refine_ls_number_parameters 245
_refine_ls_number_reflns 4392
_refine_ls_number_restraints 343
_refine_ls_restrained_S_all 1.103
_refine_ls_R_factor_all 0.1187
_refine_ls_R_factor_gt 0.0663
_refine_ls_shift/su_max 0.001
_refine_ls_shift/su_mean 0.000
_refine_ls_structure_factor_coef Fsqd
_refine_ls_weighting_details 'w=1/[\s^2^(Fo^2^)+(0.0960P)^2^+0.5324P] where P=(Fo^2^+2Fc^2^)/3'
_refine_ls_weighting_scheme calc
_refine_ls_wR_factor_gt 0.1723
_refine_ls_wR_factor_ref 0.1996
_reflns_Friedel_coverage 0.000
_reflns_number_gt 2655
_reflns_number_total 4392
_reflns_threshold_expression 'I > 2\s(I)'
_cod_data_source_file c8ra03605e2.cif
_cod_data_source_block 3g
_cod_database_code 7230970
_shelx_shelxl_version_number 2014/7
_shelx_space_group_comment
; 
The symmetry employed for this shelxl refinement is uniquely defined 
by the following loop, which should always be used as a source of 
symmetry information in preference to the above space-group names. 
They are only intended as comments. 
;
_shelx_estimated_absorpt_t_min 0.950
_shelx_estimated_absorpt_t_max 0.961

loop_
_space_group_symop_operation_xyz
'x, y, z'
'-x, -y, -z'

loop_
_atom_site_label
_atom_site_type_symbol
_atom_site_fract_x
_atom_site_fract_y
_atom_site_fract_z
_atom_site_U_iso_or_equiv
_atom_site_adp_type
_atom_site_occupancy
_atom_site_site_symmetry_order
_atom_site_calc_flag
_atom_site_refinement_flags_posn
_atom_site_refinement_flags_adp
_atom_site_refinement_flags_occupancy
C1 C 0.7955(6) 0.9996(3) 0.7771(3) 0.0622(9) Uani 1 1 d . U .
H1 H 0.6875 0.9779 0.8413 0.075 Uiso 1 1 calc R U .
C2 C 0.7548(6) 1.0847(3) 0.6821(3) 0.0675(9) Uani 1 1 d . U .
H2 H 0.6196 1.1198 0.6840 0.081 Uiso 1 1 calc R U .
C3 C 0.9096(6) 1.1183(3) 0.5858(3) 0.0533(8) Uani 1 1 d . U .
C4 C 0.8590(7) 1.2108(3) 0.4834(3) 0.0794(11) Uani 1 1 d . U .
H4A H 0.7123 1.2361 0.4998 0.119 Uiso 0.5 1 calc R U P
H4B H 0.9534 1.2736 0.4617 0.119 Uiso 0.5 1 calc R U P
H4C H 0.8792 1.1811 0.4239 0.119 Uiso 0.5 1 calc R U P
H4D H 0.9843 1.2245 0.4238 0.119 Uiso 0.5 1 calc R U P
H4E H 0.7432 1.1870 0.4619 0.119 Uiso 0.5 1 calc R U P
H4F H 0.8175 1.2795 0.4997 0.119 Uiso 0.5 1 calc R U P
C5 C 1.1072(6) 1.0662(3) 0.5868(3) 0.0607(9) Uani 1 1 d . U .
H5 H 1.2152 1.0887 0.5226 0.073 Uiso 1 1 calc R U .
C6 C 1.1521(5) 0.9809(3) 0.6803(2) 0.0523(7) Uani 1 1 d . U .
H6 H 1.2880 0.9466 0.6781 0.063 Uiso 1 1 calc R U .
C7 C 0.9952(5) 0.9470(2) 0.7766(2) 0.0412(6) Uani 1 1 d . U .
C8 C 1.2071(5) 0.7806(2) 1.0315(2) 0.0471(7) Uani 1 1 d . U .
C9 C 1.1793(4) 0.8752(2) 0.9395(2) 0.0423(6) Uani 1 1 d . U .
C10 C 1.2601(4) 0.9834(3) 0.9201(2) 0.0434(7) Uani 1 1 d . U .
C11 C 1.0388(5) 0.8561(2) 0.8786(2) 0.0414(6) Uani 1 1 d . U .
C12 C 0.9550(5) 0.7487(2) 0.9271(2) 0.0445(7) Uani 1 1 d . U .
C13 C 0.7988(5) 0.6899(2) 0.9014(2) 0.0467(7) Uani 1 1 d . U .
C14 C 0.5868(5) 0.7101(3) 0.7574(2) 0.0497(7) Uani 1 1 d . U .
C15 C 0.3168(6) 0.5798(3) 0.7809(3) 0.0563(8) Uani 1 1 d . U .
H15A H 0.2644 0.6441 0.7255 0.068 Uiso 1 1 calc R U .
H15B H 0.1959 0.5494 0.8423 0.068 Uiso 1 1 calc R U .
C16 C 0.4032(7) 0.4901(3) 0.7308(3) 0.0653(9) Uani 1 1 d . U .
C17 C 0.3262(11) 0.3719(5) 0.6443(6) 0.1337(18) Uani 1 1 d D U .
H17A H 0.3184 0.3015 0.7073 0.160 Uiso 1 1 calc R U .
H17B H 0.4725 0.3808 0.6004 0.160 Uiso 1 1 calc R U .
C18 C 0.1729(14) 0.3708(8) 0.5757(8) 0.202(3) Uani 1 1 d D U .
H18A H 0.0309 0.3552 0.6219 0.304 Uiso 1 1 calc R U .
H18B H 0.2164 0.3129 0.5429 0.304 Uiso 1 1 calc R U .
H18C H 0.1725 0.4437 0.5181 0.304 Uiso 1 1 calc R U .
N1 N 1.3287(5) 0.7711(2) 1.1031(2) 0.0684(8) Uani 1 1 d . . .
H1A H 1.4029 0.8280 1.0956 0.082 Uiso 1 1 calc R U .
H1B H 1.3334 0.7081 1.1571 0.082 Uiso 1 1 calc R U .
N2 N 1.3241(4) 1.0696(2) 0.9085(2) 0.0581(7) Uani 1 1 d . . .
N3 N 0.7426(4) 0.7412(2) 0.8016(2) 0.0542(7) Uani 1 1 d . . .
H3 H 0.8125 0.8018 0.7589 0.065 Uiso 1 1 calc R U .
N4 N 0.4753(4) 0.6184(2) 0.8203(2) 0.0561(7) Uani 1 1 d . . .
H4 H 0.4974 0.5813 0.8857 0.067 Uiso 1 1 calc R U .
O1 O 0.7252(4) 0.59864(18) 0.96703(19) 0.0653(7) Uani 1 1 d . . .
O2 O 0.5629(4) 0.7701(2) 0.66591(19) 0.0771(8) Uani 1 1 d . . .
O3 O 0.5732(5) 0.4422(2) 0.7357(2) 0.0901(9) Uani 1 1 d . . .
O4 O 0.2599(5) 0.4704(3) 0.6825(3) 0.0945(10) Uani 1 1 d . . .
S1 S 1.05294(14) 0.66964(6) 1.04492(7) 0.0546(3) Uani 1 1 d . . .

loop_
_atom_site_aniso_label
_atom_site_aniso_U_11
_atom_site_aniso_U_22
_atom_site_aniso_U_33
_atom_site_aniso_U_23
_atom_site_aniso_U_13
_atom_site_aniso_U_12
C1 0.0542(17) 0.0614(17) 0.0487(16) -0.0008(14) -0.0025(14) 0.0114(14)
C2 0.0608(19) 0.0652(19) 0.0593(19) -0.0051(16) -0.0131(16) 0.0162(16)
C3 0.0674(19) 0.0457(16) 0.0448(16) -0.0072(13) -0.0221(14) 0.0003(14)
C4 0.102(3) 0.071(2) 0.054(2) 0.0000(18) -0.031(2) 0.004(2)
C5 0.0627(19) 0.0626(18) 0.0420(16) -0.0041(14) -0.0036(14) -0.0057(15)
C6 0.0446(15) 0.0560(16) 0.0459(15) -0.0065(13) -0.0085(13) 0.0011(13)
C7 0.0435(14) 0.0380(13) 0.0401(13) -0.0094(11) -0.0108(11) -0.0023(11)
C8 0.0503(16) 0.0444(15) 0.0483(16) -0.0116(13) -0.0195(13) -0.0029(12)
C9 0.0406(14) 0.0410(14) 0.0428(14) -0.0089(11) -0.0124(12) -0.0018(11)
C10 0.0377(14) 0.0450(15) 0.0441(15) -0.0089(12) -0.0117(12) -0.0026(12)
C11 0.0411(14) 0.0408(13) 0.0381(13) -0.0105(11) -0.0062(11) 0.0013(11)
C12 0.0515(16) 0.0413(14) 0.0404(14) -0.0105(11) -0.0141(12) -0.0029(12)
C13 0.0542(17) 0.0411(15) 0.0435(15) -0.0094(12) -0.0162(13) -0.0013(13)
C14 0.0553(18) 0.0525(17) 0.0392(15) -0.0073(13) -0.0172(13) -0.0056(14)
C15 0.069(2) 0.0488(17) 0.0520(18) -0.0091(14) -0.0259(16) -0.0059(15)
C16 0.088(3) 0.0491(18) 0.057(2) -0.0084(15) -0.0269(18) -0.0041(18)
C17 0.169(5) 0.118(4) 0.142(4) -0.074(3) -0.043(4) 0.002(3)
C18 0.246(8) 0.183(7) 0.240(8) -0.126(6) -0.084(7) -0.008(6)
N1 0.085(2) 0.0503(16) 0.0733(19) -0.0014(14) -0.0503(17) -0.0108(14)
N2 0.0512(16) 0.0526(16) 0.0691(18) -0.0165(14) -0.0149(13) -0.0066(13)
N3 0.0612(17) 0.0535(15) 0.0420(14) -0.0002(11) -0.0186(12) -0.0188(12)
N4 0.0713(18) 0.0521(15) 0.0432(14) -0.0002(12) -0.0275(13) -0.0183(13)
O1 0.0948(18) 0.0444(12) 0.0562(13) 0.0025(10) -0.0384(13) -0.0204(12)
O2 0.0820(17) 0.0857(17) 0.0503(14) 0.0118(12) -0.0322(12) -0.0303(14)
O3 0.098(2) 0.0695(17) 0.095(2) -0.0183(15) -0.0300(18) 0.0207(16)
O4 0.117(2) 0.089(2) 0.111(2) -0.0592(19) -0.048(2) -0.0033(17)
S1 0.0719(6) 0.0402(4) 0.0506(5) -0.0018(3) -0.0293(4) -0.0099(4)

loop_
_atom_type_symbol
_atom_type_description
_atom_type_scat_dispersion_real
_atom_type_scat_dispersion_imag
_atom_type_scat_source
C C 0.0033 0.0016 'International Tables Vol C Tables 4.2.6.8 and 6.1.1.4'
H H 0.0000 0.0000 'International Tables Vol C Tables 4.2.6.8 and 6.1.1.4'
N N 0.0061 0.0033 'International Tables Vol C Tables 4.2.6.8 and 6.1.1.4'
O O 0.0106 0.0060 'International Tables Vol C Tables 4.2.6.8 and 6.1.1.4'
S S 0.1246 0.1234 'International Tables Vol C Tables 4.2.6.8 and 6.1.1.4'

loop_
_geom_angle_atom_site_label_1
_geom_angle_atom_site_label_2
_geom_angle_atom_site_label_3
_geom_angle
C7 C1 C2 120.3(3)
C7 C1 H1 119.8
C2 C1 H1 119.8
C3 C2 C1 121.4(3)
C3 C2 H2 119.3
C1 C2 H2 119.3
C5 C3 C2 117.6(3)
C5 C3 C4 122.4(3)
C2 C3 C4 120.0(3)
C3 C4 H4A 109.5
C3 C4 H4B 109.5
H4A C4 H4B 109.5
C3 C4 H4C 109.5
H4A C4 H4C 109.5
H4B C4 H4C 109.5
C3 C4 H4D 109.5
H4A C4 H4D 141.1
H4B C4 H4D 56.3
H4C C4 H4D 56.3
C3 C4 H4E 109.5
H4A C4 H4E 56.3
H4B C4 H4E 141.1
H4C C4 H4E 56.3
H4D C4 H4E 109.5
C3 C4 H4F 109.5
H4A C4 H4F 56.3
H4B C4 H4F 56.3
H4C C4 H4F 141.1
H4D C4 H4F 109.5
H4E C4 H4F 109.5
C3 C5 C6 122.2(3)
C3 C5 H5 118.9
C6 C5 H5 118.9
C7 C6 C5 119.9(3)
C7 C6 H6 120.1
C5 C6 H6 120.1
C6 C7 C1 118.6(3)
C6 C7 C11 121.2(3)
C1 C7 C11 120.3(2)
N1 C8 C9 128.1(3)
N1 C8 S1 121.5(2)
C9 C8 S1 110.4(2)
C8 C9 C10 121.7(3)
C8 C9 C11 113.8(2)
C10 C9 C11 123.9(2)
N2 C10 C9 177.5(3)
C12 C11 C9 111.6(2)
C12 C11 C7 127.4(3)
C9 C11 C7 120.9(2)
C11 C12 C13 133.1(3)
C11 C12 S1 111.9(2)
C13 C12 S1 114.9(2)
O1 C13 N3 122.4(3)
O1 C13 C12 120.7(3)
N3 C13 C12 116.9(3)
O2 C14 N4 124.7(3)
O2 C14 N3 118.3(3)
N4 C14 N3 117.0(3)
N4 C15 C16 112.7(3)
N4 C15 H15A 109.0
C16 C15 H15A 109.0
N4 C15 H15B 109.0
C16 C15 H15B 109.0
H15A C15 H15B 107.8
O3 C16 O4 125.2(4)
O3 C16 C15 125.4(4)
O4 C16 C15 109.3(3)
O4 C17 C18 105.8(5)
O4 C17 H17A 110.6
C18 C17 H17A 110.6
O4 C17 H17B 110.6
C18 C17 H17B 110.6
H17A C17 H17B 108.7
C17 C18 H18A 109.5
C17 C18 H18B 109.5
H18A C18 H18B 109.5
C17 C18 H18C 109.5
H18A C18 H18C 109.5
H18B C18 H18C 109.5
C8 N1 H1A 120.0
C8 N1 H1B 120.0
H1A N1 H1B 120.0
C13 N3 C14 129.9(3)
C13 N3 H3 115.1
C14 N3 H3 115.1
C14 N4 C15 120.5(3)
C14 N4 H4 119.7
C15 N4 H4 119.7
C16 O4 C17 111.2(4)
C8 S1 C12 92.23(14)

loop_
_geom_bond_atom_site_label_1
_geom_bond_atom_site_label_2
_geom_bond_distance
C1 C7 1.378(4)
C1 C2 1.387(4)
C1 H1 0.9300
C2 C3 1.370(5)
C2 H2 0.9300
C3 C5 1.365(5)
C3 C4 1.514(4)
C4 H4A 0.9600
C4 H4B 0.9600
C4 H4C 0.9600
C4 H4D 0.9600
C4 H4E 0.9600
C4 H4F 0.9600
C5 C6 1.385(4)
C5 H5 0.9300
C6 C7 1.377(4)
C6 H6 0.9300
C7 C11 1.487(4)
C8 N1 1.327(4)
C8 C9 1.396(4)
C8 S1 1.720(3)
C9 C10 1.417(4)
C9 C11 1.425(4)
C10 N2 1.142(4)
C11 C12 1.372(4)
C12 C13 1.463(4)
C12 S1 1.741(3)
C13 O1 1.222(3)
C13 N3 1.359(4)
C14 O2 1.210(4)
C14 N4 1.314(4)
C14 N3 1.413(4)
C15 N4 1.435(4)
C15 C16 1.498(5)
C15 H15A 0.9700
C15 H15B 0.9700
C16 O3 1.194(5)
C16 O4 1.319(5)
C17 O4 1.484(6)
C17 C18 1.485(5)
C17 H17A 0.9700
C17 H17B 0.9700
C18 H18A 0.9600
C18 H18B 0.9600
C18 H18C 0.9600
N1 H1A 0.8600
N1 H1B 0.8600
N3 H3 0.8600
N4 H4 0.8600

loop_
_geom_hbond_atom_site_label_D
_geom_hbond_atom_site_label_H
_geom_hbond_atom_site_label_A
_geom_hbond_distance_DH
_geom_hbond_distance_HA
_geom_hbond_distance_DA
_geom_hbond_angle_DHA
_geom_hbond_site_symmetry_A
N1 H1A N2 0.86 2.25 3.073(4) 161.1 2_877
N1 H1B O3 0.86 2.05 2.887(4) 165.0 2_767
N4 H4 O1 0.86 2.07 2.720(3) 131.8 .
